data_7707624
loop_
_publ_author_name
'Steuer, Lena'
'Kaifer, Elisabeth'
'Himmel, Hans-J\"org'

_publ_section_title
;
 On the metal-ligand bonding in dinuclear complexes with redox-active
 guanidine ligands.
;
_journal_issue 27
_journal_name_full 'Dalton transactions (Cambridge, England : 2003)'
_journal_page_first 9467
_journal_page_last 9482
_journal_paper_doi 10.1039/d1dt01354h
_journal_volume 50
_journal_year 2021
_chemical_formula_moiety 'C32 H52 Cl4 N12 Ni2 O2, 2(C H2 Cl2)'
_chemical_formula_sum 'C34 H56 Cl8 N12 Ni2 O2'
_chemical_formula_weight 1065.92
_space_group_crystal_system triclinic
_space_group_IT_number 2
_space_group_name_Hall '-P 1'
_space_group_name_H-M_alt 'P -1'
_atom_sites_solution_hydrogens geom
_atom_sites_solution_primary iterative
_audit_creation_date 2020-12-18
_audit_creation_method
;
Olex2 1.3
(compiled 2020.11.12 svn.r5f609507 for OlexSys, GUI svn.r6226)
;
_audit_update_record
;
2021-04-23 deposited with the CCDC.	2021-06-09 downloaded from the CCDC.
;
_cell_angle_alpha 72.379(3)
_cell_angle_beta 86.528(3)
_cell_angle_gamma 71.530(3)
_cell_formula_units_Z 1
_cell_length_a 8.4596(7)
_cell_length_b 11.5717(9)
_cell_length_c 15.0481(12)
_cell_measurement_reflns_used 9837
_cell_measurement_temperature 100.0
_cell_measurement_theta_max 27.49
_cell_measurement_theta_min 2.54
_cell_volume 1330.63(19)
_computing_cell_refinement 'SAINT V8.40A (Bruker, 2019)'
_computing_data_collection 'APEX3 v2018.7-2 (Bruker AXS)'
_computing_data_reduction 'SAINT V8.40A (Bruker, 2019)'
_computing_molecular_graphics 'Olex2 1.3 (Dolomanov et al., 2009)'
_computing_publication_material 'Olex2 1.3 (Dolomanov et al., 2009)'
_computing_structure_refinement 'XL  (Sheldrick, 2008)'
_computing_structure_solution 'olex2.solve 1.3 (Bourhis et al., 2015)'
_diffrn_ambient_temperature 100.0
_diffrn_detector 'Bruker Photon III detector'
_diffrn_detector_area_resol_mean 7.9
_diffrn_detector_type 'CPAD detector'
_diffrn_measured_fraction_theta_full 0.998
_diffrn_measured_fraction_theta_max 0.997
_diffrn_measurement_device 'three-circle diffractometer'
_diffrn_measurement_device_type 'Bruker D8-Venture'
_diffrn_measurement_method '\w and \f scans'
_diffrn_radiation_monochromator 'mirror optics'
_diffrn_radiation_probe x-ray
_diffrn_radiation_type MoK\a
_diffrn_radiation_wavelength 0.71073
_diffrn_reflns_av_R_equivalents 0.0487
_diffrn_reflns_av_unetI/netI 0.0270
_diffrn_reflns_Laue_measured_fraction_full 0.998
_diffrn_reflns_Laue_measured_fraction_max 0.997
_diffrn_reflns_limit_h_max 10
_diffrn_reflns_limit_h_min -11
_diffrn_reflns_limit_k_max 15
_diffrn_reflns_limit_k_min -15
_diffrn_reflns_limit_l_max 19
_diffrn_reflns_limit_l_min -19
_diffrn_reflns_number 44577
_diffrn_reflns_point_group_measured_fraction_full 0.998
_diffrn_reflns_point_group_measured_fraction_max 0.997
_diffrn_reflns_theta_full 25.242
_diffrn_reflns_theta_max 27.562
_diffrn_reflns_theta_min 1.945
_diffrn_source 'microfocus sealed X-ray tube'
_diffrn_source_current 1.4
_diffrn_source_power 0.07
_diffrn_source_type 'Incoatec I\ms'
_diffrn_source_voltage 50.0
_diffrn_standards_number 0
_exptl_absorpt_coefficient_mu 1.149
_exptl_absorpt_correction_T_max 0.7456
_exptl_absorpt_correction_T_min 0.6204
_exptl_absorpt_correction_type multi-scan
_exptl_absorpt_process_details
;
SADABS-2016/2 (Bruker,2016/2) was used for absorption correction.
wR2(int) was 0.1071 before and 0.0599 after correction.
The Ratio of minimum to maximum transmission is 0.8321.
The \l/2 correction factor is Not present.
;
_exptl_crystal_colour 'clear green'
_exptl_crystal_colour_lustre clear
_exptl_crystal_colour_primary green
_exptl_crystal_density_diffrn 1.330
_exptl_crystal_description block
_exptl_crystal_F_000 552
_exptl_crystal_size_max 0.457
_exptl_crystal_size_mid 0.41
_exptl_crystal_size_min 0.19
_refine_diff_density_max 1.089
_refine_diff_density_min -0.816
_refine_diff_density_rms 0.081
_refine_ls_extinction_method none
_refine_ls_goodness_of_fit_ref 1.103
_refine_ls_hydrogen_treatment constr
_refine_ls_matrix_type full
_refine_ls_number_parameters 288
_refine_ls_number_reflns 6123
_refine_ls_number_restraints 6
_refine_ls_restrained_S_all 1.147
_refine_ls_R_factor_all 0.0437
_refine_ls_R_factor_gt 0.0374
_refine_ls_shift/su_max 0.001
_refine_ls_shift/su_mean 0.000
_refine_ls_structure_factor_coef Fsqd
_refine_ls_weighting_details 'w=1/[\s^2^(Fo^2^)+(0.0691P)^2^+0.7905P] where P=(Fo^2^+2Fc^2^)/3'
_refine_ls_weighting_scheme calc
_refine_ls_wR_factor_gt 0.1145
_refine_ls_wR_factor_ref 0.1180
_reflns_Friedel_coverage 0.000
_reflns_number_gt 5292
_reflns_number_total 6123
_reflns_threshold_expression 'I > 2\s(I)'
_cod_data_source_file d1dt01354h2.cif
_cod_data_source_block mo_ls308_0m
_cod_depositor_comments 'Adding full bibliography for 7707623--7707635.cif.'
_cod_database_code 7707624
_shelx_shelxl_version_number 2018/3
_shelx_space_group_comment
;
The symmetry employed for this shelxl refinement is uniquely defined
by the following loop, which should always be used as a source of
symmetry information in preference to the above space-group names.
They are only intended as comments.
;
_shelx_estimated_absorpt_t_max 0.811
_shelx_estimated_absorpt_t_min 0.622
_olex2_refinement_description
;
1. Fixed Uiso
 At 1.2 times of:
  All C(H) groups, All C(H,H,H,H,H,H) groups
 At 1.5 times of:
  All C(H,H,H) groups
2. Shared sites
{Cl3, Cl3B}
{Cl4B, Cl4C}
3. Restrained distances
 Cl3C-C17 \\sim Cl3B-C17 \\sim Cl4-C17 \\sim Cl4B-C17
 with sigma of 0.02
4. Uiso/Uaniso restraints and constraints
Uanis(Cl3) = Uanis(Cl3B)
Uanis(Cl4B) = Uanis(Cl4C)
5. Others
 Fixed Sof: Cl3(0.5) Cl4(0.5) Cl3B(0.4) Cl4B(0.4) Cl3C(0.1) Cl4C(0.1)
 H17A(0.5) H17B(0.5) H17C(0.4) H17D(0.4) H17E(0.1) H17F(0.1)
6.a Secondary CH2 refined with riding coordinates:
 C17(H17A,H17B), C17(H17C,H17D), C17(H17E,H17F)
6.b Aromatic/amide H refined with riding coordinates:
 C3(H3), C6(H6)
6.c Idealised Me refined as rotating group:
 C8(H8A,H8B,H8C), C9(H9A,H9B,H9C), C10(H10A,H10B,H10C), C11(H11A,H11B,H11C),
 C13(H13A,H13B,H13C), C14(H14A,H14B,H14C), C15(H15A,H15B,H15C), C16(H16A,H16B,
 H16C)
;
_smtbx_masks_void_probe_radius 1.2
_smtbx_masks_void_truncation_radius 1.2
_olex2_submission_special_instructions 'No special instructions were received'

loop_
_space_group_symop_operation_xyz
'x, y, z'
'-x, -y, -z'

loop_
_atom_site_label
_atom_site_type_symbol
_atom_site_fract_x
_atom_site_fract_y
_atom_site_fract_z
_atom_site_U_iso_or_equiv
_atom_site_adp_type
_atom_site_occupancy
_atom_site_site_symmetry_order
_atom_site_calc_flag
_atom_site_refinement_flags_posn
_atom_site_refinement_flags_adp
_atom_site_refinement_flags_occupancy
_atom_site_disorder_assembly
_atom_site_disorder_group
Ni1 Ni 0.52421(3) 1.03569(2) 0.28253(2) 0.01802(9) Uani 1 1 d . . . . .
Cl1 Cl 0.61114(7) 1.16760(5) 0.33553(4) 0.02518(13) Uani 1 1 d . . . . .
Cl2 Cl 0.32172(9) 1.09093(8) 0.17458(5) 0.0486(2) Uani 1 1 d . . . . .
O1 O 0.89149(17) 0.49760(13) 0.57732(10) 0.0160(3) Uani 1 1 d . . . . .
N1 N 0.4971(2) 0.88664(16) 0.38471(12) 0.0165(3) Uani 1 1 d . . . . .
N2 N 0.2227(2) 0.96811(18) 0.42245(13) 0.0198(4) Uani 1 1 d . . . . .
N3 N 0.3259(2) 0.75344(18) 0.43544(13) 0.0194(4) Uani 1 1 d . . . . .
N4 N 1.2888(2) 0.09769(16) 0.75132(12) 0.0172(3) Uani 1 1 d . . . . .
N5 N 1.2358(2) 0.19997(18) 0.86863(13) 0.0204(4) Uani 1 1 d . . . . .
N6 N 1.2189(2) -0.00398(18) 0.89864(13) 0.0221(4) Uani 1 1 d . . . . .
C1 C 0.6489(2) 0.78482(19) 0.39987(14) 0.0147(4) Uani 1 1 d . . . . .
C2 C 1.2410(2) 0.20892(19) 0.67442(14) 0.0156(4) Uani 1 1 d . . . . .
C3 C 1.0882(2) 0.30540(19) 0.66449(14) 0.0155(4) Uani 1 1 d . . . . .
H3 H 1.013506 0.302706 0.714264 0.019 Uiso 1 1 calc R U . . .
C4 C 1.0453(2) 0.40496(19) 0.58237(14) 0.0141(4) Uani 1 1 d . . . . .
C5 C 0.8492(2) 0.59225(19) 0.49203(14) 0.0139(4) Uani 1 1 d . . . . .
C6 C 0.6969(2) 0.68692(19) 0.48397(14) 0.0149(4) Uani 1 1 d . . . . .
H6 H 0.625532 0.685278 0.535269 0.018 Uiso 1 1 calc R U . . .
C7 C 0.3539(2) 0.8678(2) 0.41400(15) 0.0176(4) Uani 1 1 d . . . . .
C8 C 0.2504(3) 1.0824(2) 0.43120(17) 0.0239(5) Uani 1 1 d . . . . .
H8A H 0.357649 1.058539 0.464338 0.036 Uiso 1 1 calc R U . . .
H8B H 0.160563 1.123941 0.466213 0.036 Uiso 1 1 calc R U . . .
H8C H 0.251720 1.141367 0.368940 0.036 Uiso 1 1 calc R U . . .
C9 C 0.0590(3) 0.9899(2) 0.38164(18) 0.0275(5) Uani 1 1 d . . . . .
H9A H 0.041723 1.055826 0.320989 0.041 Uiso 1 1 calc R U . . .
H9B H -0.028250 1.018026 0.423374 0.041 Uiso 1 1 calc R U . . .
H9C H 0.053929 0.910354 0.373256 0.041 Uiso 1 1 calc R U . . .
C10 C 0.4005(3) 0.6614(2) 0.38494(17) 0.0245(5) Uani 1 1 d . . . . .
H10A H 0.446322 0.703029 0.327238 0.037 Uiso 1 1 calc R U . . .
H10B H 0.315297 0.628742 0.369683 0.037 Uiso 1 1 calc R U . . .
H10C H 0.490141 0.590464 0.423867 0.037 Uiso 1 1 calc R U . . .
C11 C 0.2204(3) 0.7148(2) 0.51123(16) 0.0232(5) Uani 1 1 d . . . . .
H11A H 0.194557 0.774647 0.548261 0.035 Uiso 1 1 calc R U . . .
H11B H 0.279065 0.628673 0.551099 0.035 Uiso 1 1 calc R U . . .
H11C H 0.116674 0.715148 0.485375 0.035 Uiso 1 1 calc R U . . .
C12 C 1.2474(2) 0.0997(2) 0.83765(14) 0.0176(4) Uani 1 1 d . . . . .
C13 C 1.1119(3) 0.2403(2) 0.93446(17) 0.0293(5) Uani 1 1 d . . . . .
H13A H 1.031022 0.193418 0.943091 0.044 Uiso 1 1 calc R U . . .
H13B H 1.053794 0.332106 0.909817 0.044 Uiso 1 1 calc R U . . .
H13C H 1.167776 0.222356 0.994550 0.044 Uiso 1 1 calc R U . . .
C14 C 1.3420(3) 0.2799(2) 0.83267(17) 0.0258(5) Uani 1 1 d . . . . .
H14A H 1.442250 0.231658 0.807758 0.039 Uiso 1 1 calc R U . . .
H14B H 1.374149 0.306159 0.883163 0.039 Uiso 1 1 calc R U . . .
H14C H 1.280947 0.355850 0.782880 0.039 Uiso 1 1 calc R U . . .
C15 C 1.2694(4) -0.0467(2) 0.99730(17) 0.0329(6) Uani 1 1 d . . . . .
H15A H 1.324988 0.009821 1.009419 0.049 Uiso 1 1 calc R U . . .
H15B H 1.346476 -0.134199 1.013545 0.049 Uiso 1 1 calc R U . . .
H15C H 1.170717 -0.044569 1.035176 0.049 Uiso 1 1 calc R U . . .
C16 C 1.1789(4) -0.0981(3) 0.86575(18) 0.0332(6) Uani 1 1 d . . . . .
H16A H 1.136208 -0.059212 0.800847 0.050 Uiso 1 1 calc R U . . .
H16B H 1.093868 -0.127605 0.904728 0.050 Uiso 1 1 calc R U . . .
H16C H 1.279628 -0.170882 0.869580 0.050 Uiso 1 1 calc R U . . .
Cl3 Cl 1.01659(10) 0.60312(7) 0.72042(5) 0.03618(17) Uani 0.5 1 d . . P A 1
Cl4 Cl 1.0930(3) 0.5767(2) 0.91459(16) 0.0476(5) Uani 0.5 1 d D . P A 1
Cl3B Cl 1.01659(10) 0.60312(7) 0.72042(5) 0.03618(17) Uani 0.4 1 d D . P A 2
Cl4B Cl 1.1685(4) 0.5827(2) 0.89606(19) 0.0583(6) Uani 0.4 1 d D . P A 2
Cl3C Cl 0.9209(9) 0.5810(5) 0.7840(5) 0.0416(16) Uani 0.1 1 d D . P A 3
Cl4C Cl 1.1685(4) 0.5827(2) 0.89606(19) 0.0583(6) Uani 0.1 1 d . . P A 3
C17 C 1.0709(4) 0.6796(3) 0.7934(2) 0.0444(7) Uani 1 1 d D . . . .
H17A H 0.983386 0.762189 0.787976 0.053 Uiso 0.5 1 calc R U P A 1
H17B H 1.177267 0.696779 0.774106 0.053 Uiso 0.5 1 calc R U P A 1
H17C H 1.144057 0.728676 0.758925 0.053 Uiso 0.4 1 calc R U P A 2
H17D H 0.967997 0.741573 0.806480 0.053 Uiso 0.4 1 calc R U P A 2
H17E H 1.148865 0.685327 0.741656 0.053 Uiso 0.1 1 calc R U P A 3
H17F H 1.008035 0.766270 0.796688 0.053 Uiso 0.1 1 calc R U P A 3

loop_
_atom_site_aniso_label
_atom_site_aniso_U_11
_atom_site_aniso_U_22
_atom_site_aniso_U_33
_atom_site_aniso_U_23
_atom_site_aniso_U_13
_atom_site_aniso_U_12
Ni1 0.01679(15) 0.01739(15) 0.01887(15) -0.00762(11) -0.00184(10) -0.00146(10)
Cl1 0.0235(3) 0.0311(3) 0.0279(3) -0.0159(2) 0.0012(2) -0.0114(2)
Cl2 0.0303(3) 0.0738(5) 0.0352(4) -0.0308(4) -0.0157(3) 0.0093(3)
O1 0.0101(6) 0.0183(7) 0.0165(7) -0.0053(6) 0.0025(5) -0.0005(5)
N1 0.0110(8) 0.0175(8) 0.0207(9) -0.0089(7) -0.0007(6) -0.0011(7)
N2 0.0103(8) 0.0230(9) 0.0286(10) -0.0148(8) -0.0008(7) -0.0018(7)
N3 0.0137(8) 0.0239(9) 0.0265(9) -0.0156(8) 0.0050(7) -0.0069(7)
N4 0.0159(8) 0.0171(8) 0.0168(8) -0.0053(7) 0.0003(6) -0.0027(7)
N5 0.0209(9) 0.0205(9) 0.0189(9) -0.0077(7) -0.0004(7) -0.0034(7)
N6 0.0267(10) 0.0216(9) 0.0184(9) -0.0057(7) 0.0005(7) -0.0084(8)
C1 0.0090(8) 0.0171(9) 0.0204(10) -0.0102(8) 0.0001(7) -0.0030(7)
C2 0.0152(9) 0.0164(9) 0.0168(9) -0.0072(8) -0.0004(7) -0.0050(8)
C3 0.0129(9) 0.0191(10) 0.0161(9) -0.0079(8) 0.0020(7) -0.0051(8)
C4 0.0085(8) 0.0167(9) 0.0187(9) -0.0088(8) 0.0001(7) -0.0028(7)
C5 0.0135(9) 0.0150(9) 0.0147(9) -0.0052(7) -0.0008(7) -0.0057(7)
C6 0.0106(9) 0.0197(9) 0.0177(9) -0.0100(8) 0.0029(7) -0.0055(7)
C7 0.0135(9) 0.0211(10) 0.0193(10) -0.0106(8) -0.0017(7) -0.0019(8)
C8 0.0159(10) 0.0232(11) 0.0344(12) -0.0160(10) 0.0013(9) -0.0018(8)
C9 0.0127(10) 0.0317(12) 0.0381(13) -0.0149(11) -0.0047(9) -0.0016(9)
C10 0.0189(10) 0.0300(12) 0.0348(12) -0.0223(10) 0.0070(9) -0.0106(9)
C11 0.0193(10) 0.0277(11) 0.0292(12) -0.0158(9) 0.0070(9) -0.0107(9)
C12 0.0126(9) 0.0201(10) 0.0181(10) -0.0067(8) -0.0024(7) -0.0010(8)
C13 0.0349(13) 0.0258(12) 0.0237(11) -0.0113(9) 0.0051(10) -0.0019(10)
C14 0.0297(12) 0.0265(11) 0.0257(11) -0.0096(9) -0.0026(9) -0.0127(10)
C15 0.0487(16) 0.0261(12) 0.0195(11) -0.0036(9) -0.0045(11) -0.0080(11)
C16 0.0531(16) 0.0346(13) 0.0238(12) -0.0124(10) 0.0102(11) -0.0278(12)
Cl3 0.0412(4) 0.0302(3) 0.0380(4) -0.0141(3) -0.0042(3) -0.0076(3)
Cl4 0.0565(13) 0.0441(10) 0.0436(11) -0.0216(8) -0.0106(9) -0.0073(10)
Cl3B 0.0412(4) 0.0302(3) 0.0380(4) -0.0141(3) -0.0042(3) -0.0076(3)
Cl4B 0.0795(18) 0.0392(9) 0.0569(14) -0.0157(9) -0.0158(13) -0.0150(13)
Cl3C 0.048(4) 0.013(2) 0.051(4) 0.001(3) -0.002(3) -0.001(2)
Cl4C 0.0795(18) 0.0392(9) 0.0569(14) -0.0157(9) -0.0158(13) -0.0150(13)
C17 0.0490(18) 0.0421(16) 0.0529(18) -0.0228(14) 0.0078(14) -0.0218(14)

loop_
_atom_type_symbol
_atom_type_description
_atom_type_scat_dispersion_real
_atom_type_scat_dispersion_imag
_atom_type_scat_source
C C 0.0033 0.0016 'International Tables Vol C Tables 4.2.6.8 and 6.1.1.4'
H H 0.0000 0.0000 'International Tables Vol C Tables 4.2.6.8 and 6.1.1.4'
Cl Cl 0.1484 0.1585 'International Tables Vol C Tables 4.2.6.8 and 6.1.1.4'
N N 0.0061 0.0033 'International Tables Vol C Tables 4.2.6.8 and 6.1.1.4'
Ni Ni 0.3393 1.1124 'International Tables Vol C Tables 4.2.6.8 and 6.1.1.4'
O O 0.0106 0.0060 'International Tables Vol C Tables 4.2.6.8 and 6.1.1.4'

loop_
_geom_angle_atom_site_label_1
_geom_angle_atom_site_label_2
_geom_angle_atom_site_label_3
_geom_angle
_geom_angle_site_symmetry_1
_geom_angle_site_symmetry_3
_geom_angle_publ_flag
Cl2 Ni1 Cl1 126.92(3) . . ?
N1 Ni1 Cl1 112.80(5) . . ?
N1 Ni1 Cl2 107.04(6) . . ?
N4 Ni1 Cl1 113.01(5) 2_766 . ?
N4 Ni1 Cl2 105.00(6) 2_766 . ?
N4 Ni1 N1 83.29(7) 2_766 . ?
C4 O1 C5 115.32(15) . . ?
C1 N1 Ni1 109.01(13) . . ?
C7 N1 Ni1 126.08(14) . . ?
C7 N1 C1 121.86(18) . . ?
C7 N2 C8 120.39(17) . . ?
C7 N2 C9 119.36(18) . . ?
C8 N2 C9 114.60(18) . . ?
C7 N3 C10 122.26(18) . . ?
C7 N3 C11 121.90(18) . . ?
C10 N3 C11 115.84(18) . . ?
C2 N4 Ni1 109.77(13) . 2_766 ?
C12 N4 Ni1 125.61(14) . 2_766 ?
C12 N4 C2 121.77(17) . . ?
C12 N5 C13 123.28(19) . . ?
C12 N5 C14 120.70(19) . . ?
C14 N5 C13 115.91(19) . . ?
C12 N6 C15 122.3(2) . . ?
C12 N6 C16 120.87(19) . . ?
C16 N6 C15 114.83(19) . . ?
C2 C1 N1 115.74(18) 2_766 . ?
C6 C1 N1 124.03(18) . . ?
C6 C1 C2 120.09(18) . 2_766 ?
N4 C2 C1 116.35(18) . 2_766 ?
C3 C2 N4 124.28(18) . . ?
C3 C2 C1 119.13(18) . 2_766 ?
C2 C3 H3 119.9 . . ?
C4 C3 C2 120.18(18) . . ?
C4 C3 H3 119.9 . . ?
C3 C4 O1 117.11(17) . . ?
C3 C4 C5 120.48(18) . 2_766 ?
C5 C4 O1 122.37(18) 2_766 . ?
C4 C5 O1 122.30(18) 2_766 . ?
C6 C5 O1 117.26(17) . . ?
C6 C5 C4 120.43(18) . 2_766 ?
C1 C6 H6 120.2 . . ?
C5 C6 C1 119.55(18) . . ?
C5 C6 H6 120.2 . . ?
N1 C7 N2 119.43(19) . . ?
N1 C7 N3 124.33(19) . . ?
N3 C7 N2 116.23(18) . . ?
N2 C8 H8A 109.5 . . ?
N2 C8 H8B 109.5 . . ?
N2 C8 H8C 109.5 . . ?
H8A C8 H8B 109.5 . . ?
H8A C8 H8C 109.5 . . ?
H8B C8 H8C 109.5 . . ?
N2 C9 H9A 109.5 . . ?
N2 C9 H9B 109.5 . . ?
N2 C9 H9C 109.5 . . ?
H9A C9 H9B 109.5 . . ?
H9A C9 H9C 109.5 . . ?
H9B C9 H9C 109.5 . . ?
N3 C10 H10A 109.5 . . ?
N3 C10 H10B 109.5 . . ?
N3 C10 H10C 109.5 . . ?
H10A C10 H10B 109.5 . . ?
H10A C10 H10C 109.5 . . ?
H10B C10 H10C 109.5 . . ?
N3 C11 H11A 109.5 . . ?
N3 C11 H11B 109.5 . . ?
N3 C11 H11C 109.5 . . ?
H11A C11 H11B 109.5 . . ?
H11A C11 H11C 109.5 . . ?
H11B C11 H11C 109.5 . . ?
N4 C12 N5 123.08(19) . . ?
N4 C12 N6 119.12(19) . . ?
N5 C12 N6 117.78(19) . . ?
N5 C13 H13A 109.5 . . ?
N5 C13 H13B 109.5 . . ?
N5 C13 H13C 109.5 . . ?
H13A C13 H13B 109.5 . . ?
H13A C13 H13C 109.5 . . ?
H13B C13 H13C 109.5 . . ?
N5 C14 H14A 109.5 . . ?
N5 C14 H14B 109.5 . . ?
N5 C14 H14C 109.5 . . ?
H14A C14 H14B 109.5 . . ?
H14A C14 H14C 109.5 . . ?
H14B C14 H14C 109.5 . . ?
N6 C15 H15A 109.5 . . ?
N6 C15 H15B 109.5 . . ?
N6 C15 H15C 109.5 . . ?
H15A C15 H15B 109.5 . . ?
H15A C15 H15C 109.5 . . ?
H15B C15 H15C 109.5 . . ?
N6 C16 H16A 109.5 . . ?
N6 C16 H16B 109.5 . . ?
N6 C16 H16C 109.5 . . ?
H16A C16 H16B 109.5 . . ?
H16A C16 H16C 109.5 . . ?
H16B C16 H16C 109.5 . . ?
Cl3 C17 Cl4 109.34(17) . . ?
Cl3 C17 H17A 109.8 . . ?
Cl3 C17 H17B 109.8 . . ?
Cl4 C17 H17A 109.8 . . ?
Cl4 C17 H17B 109.8 . . ?
Cl3B C17 H17C 108.4 . . ?
Cl3B C17 H17D 108.4 . . ?
Cl4B C17 Cl3B 115.72(19) . . ?
Cl4B C17 H17C 108.4 . . ?
Cl4B C17 H17D 108.4 . . ?
Cl3C C17 H17E 112.2 . . ?
Cl3C C17 H17F 112.2 . . ?
Cl4C C17 Cl3C 97.6(3) . . ?
Cl4C C17 H17E 112.2 . . ?
Cl4C C17 H17F 112.2 . . ?
H17A C17 H17B 108.3 . . ?
H17C C17 H17D 107.4 . . ?
H17E C17 H17F 109.8 . . ?

loop_
_geom_bond_atom_site_label_1
_geom_bond_atom_site_label_2
_geom_bond_distance
_geom_bond_site_symmetry_2
_geom_bond_publ_flag
Ni1 Cl1 2.2420(6) . ?
Ni1 Cl2 2.2351(7) . ?
Ni1 N1 1.9986(18) . ?
Ni1 N4 1.9939(18) 2_766 ?
O1 C4 1.388(2) . ?
O1 C5 1.390(2) . ?
N1 C1 1.415(2) . ?
N1 C7 1.325(3) . ?
N2 C7 1.360(3) . ?
N2 C8 1.458(3) . ?
N2 C9 1.466(3) . ?
N3 C7 1.357(3) . ?
N3 C10 1.455(3) . ?
N3 C11 1.455(3) . ?
N4 C2 1.409(3) . ?
N4 C12 1.330(3) . ?
N5 C12 1.350(3) . ?
N5 C13 1.464(3) . ?
N5 C14 1.456(3) . ?
N6 C12 1.353(3) . ?
N6 C15 1.459(3) . ?
N6 C16 1.459(3) . ?
C1 C2 1.411(3) 2_766 ?
C1 C6 1.397(3) . ?
C2 C3 1.396(3) . ?
C3 H3 0.9500 . ?
C3 C4 1.383(3) . ?
C4 C5 1.388(3) 2_766 ?
C5 C6 1.386(3) . ?
C6 H6 0.9500 . ?
C8 H8A 0.9800 . ?
C8 H8B 0.9800 . ?
C8 H8C 0.9800 . ?
C9 H9A 0.9800 . ?
C9 H9B 0.9800 . ?
C9 H9C 0.9800 . ?
C10 H10A 0.9800 . ?
C10 H10B 0.9800 . ?
C10 H10C 0.9800 . ?
C11 H11A 0.9800 . ?
C11 H11B 0.9800 . ?
C11 H11C 0.9800 . ?
C13 H13A 0.9800 . ?
C13 H13B 0.9800 . ?
C13 H13C 0.9800 . ?
C14 H14A 0.9800 . ?
C14 H14B 0.9800 . ?
C14 H14C 0.9800 . ?
C15 H15A 0.9800 . ?
C15 H15B 0.9800 . ?
C15 H15C 0.9800 . ?
C16 H16A 0.9800 . ?
C16 H16B 0.9800 . ?
C16 H16C 0.9800 . ?
Cl3 C17 1.763(3) . ?
Cl4 C17 1.834(4) . ?
Cl3B C17 1.763(3) . ?
Cl4B C17 1.686(4) . ?
Cl3C C17 1.992(7) . ?
Cl4C C17 1.686(4) . ?
C17 H17A 0.9900 . ?
C17 H17B 0.9900 . ?
C17 H17C 0.9900 . ?
C17 H17D 0.9900 . ?
C17 H17E 0.9900 . ?
C17 H17F 0.9900 . ?

loop_
_geom_torsion_atom_site_label_1
_geom_torsion_atom_site_label_2
_geom_torsion_atom_site_label_3
_geom_torsion_atom_site_label_4
_geom_torsion
_geom_torsion_site_symmetry_1
_geom_torsion_site_symmetry_2
_geom_torsion_site_symmetry_3
_geom_torsion_site_symmetry_4
_geom_torsion_publ_flag
Ni1 N1 C1 C2 -20.4(2) . . . 2_766 ?
Ni1 N1 C1 C6 155.44(16) . . . . ?
Ni1 N1 C7 N2 -40.8(3) . . . . ?
Ni1 N1 C7 N3 138.06(18) . . . . ?
Ni1 N4 C2 C1 -13.2(2) 2_766 . . 2_766 ?
Ni1 N4 C2 C3 161.10(16) 2_766 . . . ?
Ni1 N4 C12 N5 124.83(19) 2_766 . . . ?
Ni1 N4 C12 N6 -53.6(3) 2_766 . . . ?
O1 C5 C6 C1 179.59(17) . . . . ?
N1 C1 C6 C5 -179.25(18) . . . . ?
N4 C2 C3 C4 -173.48(19) . . . . ?
C1 N1 C7 N2 161.17(19) . . . . ?
C1 N1 C7 N3 -20.0(3) . . . . ?
C1 C2 C3 C4 0.6(3) 2_766 . . . ?
C2 N4 C12 N5 -34.1(3) . . . . ?
C2 N4 C12 N6 147.4(2) . . . . ?
C2 C1 C6 C5 -3.6(3) 2_766 . . . ?
C2 C3 C4 O1 -179.98(17) . . . . ?
C2 C3 C4 C5 2.2(3) . . . 2_766 ?
C4 O1 C5 C4 -1.0(3) . . . 2_766 ?
C4 O1 C5 C6 -179.84(16) . . . . ?
C4 C5 C6 C1 0.7(3) 2_766 . . . ?
C5 O1 C4 C3 -176.74(17) . . . . ?
C5 O1 C4 C5 1.0(3) . . . 2_766 ?
C7 N1 C1 C2 141.0(2) . . . 2_766 ?
C7 N1 C1 C6 -43.2(3) . . . . ?
C8 N2 C7 N1 -21.1(3) . . . . ?
C8 N2 C7 N3 160.0(2) . . . . ?
C9 N2 C7 N1 131.0(2) . . . . ?
C9 N2 C7 N3 -48.0(3) . . . . ?
C10 N3 C7 N1 -35.1(3) . . . . ?
C10 N3 C7 N2 143.8(2) . . . . ?
C11 N3 C7 N1 144.3(2) . . . . ?
C11 N3 C7 N2 -36.8(3) . . . . ?
C12 N4 C2 C1 148.72(19) . . . 2_766 ?
C12 N4 C2 C3 -37.0(3) . . . . ?
C13 N5 C12 N4 144.4(2) . . . . ?
C13 N5 C12 N6 -37.1(3) . . . . ?
C14 N5 C12 N4 -31.6(3) . . . . ?
C14 N5 C12 N6 146.9(2) . . . . ?
C15 N6 C12 N4 142.6(2) . . . . ?
C15 N6 C12 N5 -35.9(3) . . . . ?
C16 N6 C12 N4 -20.3(3) . . . . ?
C16 N6 C12 N5 161.2(2) . . . . ?

loop_
_smtbx_masks_void_nr
_smtbx_masks_void_average_x
_smtbx_masks_void_average_y
_smtbx_masks_void_average_z
_smtbx_masks_void_volume
_smtbx_masks_void_count_electrons
_smtbx_masks_void_content
1 -0.500 0.500 1.000 237.2 77.7 '2 CH2Cl2'
